data_4505939
loop_
_publ_author_name
'Carri\'on, M. Carmen'
'Dur\'a, Gema'
'Jal\'on, F\'elix A.'
'Manzano, Blanca R.'
'Rodr\'iguez, Ana M.'

_publ_section_title
;
 Polynuclear Complexes Containing Ditopic Bispyrazolylmethane Ligands.
 Influence of Metal Geometry and Supramolecular Interactions
;
_journal_issue 4
_journal_name_full 'Crystal Growth &amp; Design'
_journal_page_first 1952
_journal_paper_doi 10.1021/cg201677s
_journal_volume 12
_journal_year 2012
_chemical_formula_moiety 'C36 H50 Cl2 Co2 N14 O4, C3 H7 N O, Cl4 Co'
_chemical_formula_sum 'C39 H57 Cl6 Co3 N15 O5'
_chemical_formula_weight 1205.49
_chemical_name_systematic
;
 ?
;
_space_group_IT_number 2
_symmetry_cell_setting triclinic
_symmetry_space_group_name_Hall '-P 1'
_symmetry_space_group_name_H-M 'P -1'
_atom_sites_solution_hydrogens geom
_atom_sites_solution_primary direct
_atom_sites_solution_secondary difmap
_audit_creation_method SHELXL-97
_cell_angle_alpha 88.990(2)
_cell_angle_beta 81.930(2)
_cell_angle_gamma 81.516(2)
_cell_formula_units_Z 2
_cell_length_a 12.1430(5)
_cell_length_b 12.9480(5)
_cell_length_c 21.0620(8)
_cell_measurement_reflns_used 3134
_cell_measurement_temperature 230(2)
_cell_measurement_theta_max 21.335
_cell_measurement_theta_min 2.272
_cell_volume 3242.8(2)
_computing_structure_refinement 'SHELXL-97 (Sheldrick, 1997)'
_diffrn_ambient_temperature 230(2)
_diffrn_measured_fraction_theta_full 0.987
_diffrn_measured_fraction_theta_max 0.987
_diffrn_measurement_device_type 'CCD area detector'
_diffrn_measurement_method 'omega and phi scans'
_diffrn_radiation_monochromator graphite
_diffrn_radiation_source 'fine-focus sealed tube'
_diffrn_radiation_type MoK\a
_diffrn_radiation_wavelength 0.71073
_diffrn_reflns_av_R_equivalents 0.0341
_diffrn_reflns_av_sigmaI/netI 0.0632
_diffrn_reflns_limit_h_max 14
_diffrn_reflns_limit_h_min -12
_diffrn_reflns_limit_k_max 15
_diffrn_reflns_limit_k_min -15
_diffrn_reflns_limit_l_max 25
_diffrn_reflns_limit_l_min -19
_diffrn_reflns_number 21007
_diffrn_reflns_theta_full 25.00
_diffrn_reflns_theta_max 25.00
_diffrn_reflns_theta_min 1.59
_exptl_absorpt_coefficient_mu 1.051
_exptl_absorpt_correction_T_max 0.9114
_exptl_absorpt_correction_T_min 0.8095
_exptl_absorpt_correction_type multi-scan
_exptl_absorpt_process_details SADABS
_exptl_crystal_colour violet
_exptl_crystal_density_diffrn 1.235
_exptl_crystal_density_method 'not measured'
_exptl_crystal_description prism
_exptl_crystal_F_000 1238
_exptl_crystal_size_max 0.21
_exptl_crystal_size_mid 0.15
_exptl_crystal_size_min 0.09
_refine_diff_density_max 0.453
_refine_diff_density_min -0.361
_refine_diff_density_rms 0.068
_refine_ls_extinction_method none
_refine_ls_goodness_of_fit_ref 0.831
_refine_ls_hydrogen_treatment constr
_refine_ls_matrix_type full
_refine_ls_number_parameters 617
_refine_ls_number_reflns 11286
_refine_ls_number_restraints 0
_refine_ls_restrained_S_all 0.831
_refine_ls_R_factor_all 0.0683
_refine_ls_R_factor_gt 0.0487
_refine_ls_shift/su_max 0.078
_refine_ls_shift/su_mean 0.035
_refine_ls_structure_factor_coef Fsqd
_refine_ls_weighting_details 'calc w=1/[\s^2^(Fo^2^)+(0.1115P)^2^+0.0000P] where P=(Fo^2^+2Fc^2^)/3'
_refine_ls_weighting_scheme calc
_refine_ls_wR_factor_gt 0.1408
_refine_ls_wR_factor_ref 0.1551
_reflns_number_gt 7836
_reflns_number_total 11286
_reflns_threshold_expression >2sigma(I)
_cod_data_source_file cg201677s_si_002.cif
_cod_data_source_block 7
_cod_original_sg_symbol_H-M P-1
_cod_database_code 4505939

loop_
_symmetry_equiv_pos_as_xyz
'x, y, z'
'-x, -y, -z'

loop_
_atom_site_label
_atom_site_type_symbol
_atom_site_fract_x
_atom_site_fract_y
_atom_site_fract_z
_atom_site_U_iso_or_equiv
_atom_site_adp_type
_atom_site_occupancy
_atom_site_symmetry_multiplicity
_atom_site_calc_flag
_atom_site_refinement_flags
_atom_site_disorder_assembly
_atom_site_disorder_group
C1 C 0.8653(3) 0.2741(3) 0.5449(2) 0.0474(10) Uani 1 1 d . . .
H1 H 0.8877 0.2704 0.5855 0.057 Uiso 1 1 calc R . .
C2 C 0.9324(3) 0.2782(4) 0.4876(2) 0.0563(11) Uani 1 1 d . . .
H2 H 1.0099 0.2771 0.4811 0.068 Uiso 1 1 calc R . .
C3 C 0.8620(3) 0.2845(3) 0.44080(19) 0.0465(10) Uani 1 1 d . . .
H3 H 0.8861 0.2874 0.3970 0.056 Uiso 1 1 calc R . .
C4 C 0.5461(3) 0.1417(3) 0.60847(18) 0.0432(9) Uani 1 1 d . . .
H4 H 0.5657 0.1280 0.6492 0.052 Uiso 1 1 calc R . .
C5 C 0.4688(4) 0.0970(3) 0.58023(19) 0.0498(10) Uani 1 1 d . . .
H5 H 0.4257 0.0471 0.5977 0.060 Uiso 1 1 calc R . .
C6 C 0.4690(3) 0.1415(3) 0.52137(18) 0.0435(9) Uani 1 1 d . . .
H6 H 0.4251 0.1246 0.4914 0.052 Uiso 1 1 calc R . .
C7 C 0.6563(3) 0.2867(3) 0.57677(16) 0.0324(8) Uani 1 1 d . . .
H7 H 0.6789 0.2730 0.6194 0.039 Uiso 1 1 calc R . .
C8 C 0.4208(3) 0.4214(3) 0.44148(17) 0.0367(8) Uani 1 1 d . . .
H8 H 0.3856 0.3648 0.4566 0.044 Uiso 1 1 calc R . .
C9 C 0.3569(3) 0.5186(3) 0.44349(17) 0.0373(8) Uani 1 1 d . . .
H9 H 0.2807 0.5267 0.4593 0.045 Uiso 1 1 calc R . .
C10 C 0.5930(3) 0.3959(3) 0.57820(15) 0.0315(8) Uani 1 1 d . . .
C11 C 0.4795(3) 0.4150(3) 0.60251(18) 0.0435(9) Uani 1 1 d . . .
H11 H 0.4422 0.3602 0.6184 0.052 Uiso 1 1 calc R . .
C12 C 0.5774(3) 0.4860(3) 0.39692(18) 0.0425(9) Uani 1 1 d . . .
H12 H 0.6532 0.4754 0.3801 0.051 Uiso 1 1 calc R . .
C13 C 0.4887(4) 0.1488(3) 0.33273(17) 0.0407(9) Uani 1 1 d . . .
H13 H 0.5582 0.1174 0.3124 0.049 Uiso 1 1 calc R . .
C14 C 0.4058(4) 0.0709(4) 0.25124(19) 0.0615(13) Uani 1 1 d . . .
H14A H 0.3916 0.1162 0.2158 0.092 Uiso 1 1 calc R . .
H14B H 0.3505 0.0246 0.2580 0.092 Uiso 1 1 calc R . .
H14C H 0.4793 0.0309 0.2420 0.092 Uiso 1 1 calc R . .
C15 C 0.2894(4) 0.1858(4) 0.3357(3) 0.0770(15) Uani 1 1 d . . .
H15A H 0.2888 0.2004 0.3803 0.116 Uiso 1 1 calc R . .
H15B H 0.2341 0.1416 0.3313 0.116 Uiso 1 1 calc R . .
H15C H 0.2723 0.2500 0.3132 0.116 Uiso 1 1 calc R . .
C31 C 0.3898(4) 0.4785(3) 0.23880(17) 0.0477(10) Uani 1 1 d . . .
H31 H 0.3733 0.5359 0.2662 0.057 Uiso 1 1 calc R . .
C32 C 0.4522(4) 0.3875(3) 0.24933(19) 0.0550(12) Uani 1 1 d . . .
H32 H 0.4868 0.3690 0.2854 0.066 Uiso 1 1 calc R . .
C33 C 0.4549(4) 0.3259(3) 0.19519(18) 0.0448(10) Uani 1 1 d . . .
H33 H 0.4934 0.2583 0.1895 0.054 Uiso 1 1 calc R . .
C34 C 0.1045(4) 0.4698(4) 0.0632(2) 0.0580(12) Uani 1 1 d . . .
H34 H 0.0789 0.4251 0.0363 0.070 Uiso 1 1 calc R . .
C35 C 0.0430(4) 0.5592(4) 0.0883(2) 0.0699(15) Uani 1 1 d . . .
H35 H -0.0306 0.5851 0.0826 0.084 Uiso 1 1 calc R . .
C36 C 0.1095(3) 0.6042(4) 0.1236(2) 0.0537(11) Uani 1 1 d . . .
H36 H 0.0912 0.6673 0.1456 0.064 Uiso 1 1 calc R . .
C37 C 0.3088(3) 0.5586(3) 0.14317(16) 0.0350(8) Uani 1 1 d . . .
H37 H 0.2872 0.6186 0.1723 0.042 Uiso 1 1 calc R . .
C38 C 0.4156(3) 0.3940(3) -0.04904(17) 0.0395(9) Uani 1 1 d . . .
H38 H 0.3403 0.4033 -0.0550 0.047 Uiso 1 1 calc R . .
C39 C 0.4916(3) 0.4237(3) -0.09691(16) 0.0385(9) Uani 1 1 d . . .
H39 H 0.4678 0.4527 -0.1343 0.046 Uiso 1 1 calc R . .
C40 C 0.3964(3) 0.5892(3) 0.08992(15) 0.0327(8) Uani 1 1 d . . .
C41 C 0.3666(3) 0.6329(3) 0.03353(17) 0.0411(9) Uani 1 1 d . . .
H41 H 0.2915 0.6437 0.0271 0.049 Uiso 1 1 calc R . .
C42 C 0.5532(3) 0.3396(3) 0.01275(17) 0.0415(9) Uani 1 1 d . . .
H42 H 0.5755 0.3110 0.0506 0.050 Uiso 1 1 calc R . .
C46 C 0.4167(4) 0.0784(3) 0.08461(17) 0.0474(10) Uani 1 1 d . . .
H46 H 0.3448 0.0662 0.0796 0.057 Uiso 1 1 calc R . .
C47 C 0.4690(6) -0.1087(3) 0.0827(2) 0.090(2) Uani 1 1 d . . .
H47A H 0.3933 -0.1066 0.0737 0.135 Uiso 1 1 calc R . .
H47B H 0.4767 -0.1428 0.1230 0.135 Uiso 1 1 calc R . .
H47C H 0.5201 -0.1467 0.0493 0.135 Uiso 1 1 calc R . .
C48 C 0.6109(5) 0.0126(4) 0.0899(3) 0.0882(18) Uani 1 1 d . . .
H48A H 0.6265 0.0751 0.0675 0.132 Uiso 1 1 calc R . .
H48B H 0.6617 -0.0461 0.0709 0.132 Uiso 1 1 calc R . .
H48C H 0.6203 0.0188 0.1341 0.132 Uiso 1 1 calc R . .
C71 C 0.3171(5) 0.1322(5) 0.7599(3) 0.0773(15) Uani 1 1 d . . .
H71 H 0.3803 0.1627 0.7447 0.093 Uiso 1 1 calc R . .
C72 C 0.1400(6) 0.1476(6) 0.8295(3) 0.123(3) Uani 1 1 d . . .
H72A H 0.0763 0.1865 0.8132 0.185 Uiso 1 1 calc R . .
H72B H 0.1309 0.1552 0.8753 0.185 Uiso 1 1 calc R . .
H72C H 0.1454 0.0752 0.8187 0.185 Uiso 1 1 calc R . .
C73 C 0.2592(6) 0.2866(5) 0.8234(3) 0.110(2) Uani 1 1 d . . .
H73A H 0.3341 0.2982 0.8067 0.165 Uiso 1 1 calc R . .
H73B H 0.2501 0.2876 0.8694 0.165 Uiso 1 1 calc R . .
H73C H 0.2059 0.3405 0.8085 0.165 Uiso 1 1 calc R . .
N1 N 0.7555(3) 0.2858(2) 0.46675(13) 0.0375(7) Uani 1 1 d . A .
N2 N 0.7593(2) 0.2764(2) 0.53085(13) 0.0343(7) Uani 1 1 d . . .
N3 N 0.5386(3) 0.2114(2) 0.51120(13) 0.0356(7) Uani 1 1 d . A .
N4 N 0.5876(2) 0.2089(2) 0.56538(13) 0.0333(7) Uani 1 1 d . . .
N5 N 0.5302(2) 0.4035(2) 0.41917(13) 0.0320(7) Uani 1 1 d . A .
N6 N 0.3999(3) 0.1335(2) 0.30899(14) 0.0428(8) Uani 1 1 d . . .
N8 N 0.3956(3) 0.3762(2) 0.15323(13) 0.0388(7) Uani 1 1 d . B .
N9 N 0.3549(3) 0.4717(2) 0.18076(13) 0.0362(7) Uani 1 1 d . . .
N10 N 0.2070(3) 0.4535(3) 0.08174(14) 0.0430(8) Uani 1 1 d . B .
N11 N 0.2068(3) 0.5383(2) 0.11977(14) 0.0400(7) Uani 1 1 d . . .
N12 N 0.4431(3) 0.3517(2) 0.00661(13) 0.0353(7) Uani 1 1 d . B .
N14 N 0.4945(4) -0.0029(3) 0.08564(16) 0.0574(10) Uani 1 1 d . . .
N71 N 0.2404(4) 0.1865(3) 0.80167(19) 0.0711(11) Uani 1 1 d . . .
O2 O 0.4867(2) 0.20323(19) 0.38138(11) 0.0413(6) Uani 1 1 d . A .
O4 O 0.4316(2) 0.1710(2) 0.08982(12) 0.0463(7) Uani 1 1 d . B .
O71 O 0.3130(4) 0.0469(4) 0.7397(2) 0.1107(15) Uani 1 1 d . . .
Cl1 Cl 0.72326(9) 0.27633(9) 0.31386(4) 0.0505(3) Uani 1 1 d . A .
Cl2 Cl 0.22390(10) 0.23012(9) 0.00538(5) 0.0559(3) Uani 1 1 d . B .
Cl3 Cl 0.58840(9) 0.24975(8) 0.75562(5) 0.0528(3) Uani 1 1 d . . .
Cl4 Cl 0.82122(14) 0.11821(14) 0.83822(7) 0.0968(5) Uani 1 1 d . . .
Cl5 Cl 0.81094(10) 0.06869(9) 0.66065(6) 0.0622(3) Uani 1 1 d . . .
Cl6 Cl 0.86800(11) 0.31961(10) 0.71556(5) 0.0674(4) Uani 1 1 d . . .
Co1 Co 0.62303(4) 0.24941(4) 0.41755(2) 0.03401(14) Uani 1 1 d . . .
Co2 Co 0.31820(4) 0.30820(4) 0.08034(2) 0.03803(15) Uani 1 1 d . . .
Co3 Co 0.77510(5) 0.18197(4) 0.74430(2) 0.04643(17) Uani 1 1 d . . .
O1 O 0.7075(8) 0.0930(8) 0.4288(4) 0.054(3) Uiso 0.50 1 d P A 1
N7 N 0.8351(7) -0.0464(7) 0.3909(5) 0.057(2) Uiso 0.50 1 d P A 1
C16 C 0.7723(11) 0.0399(10) 0.3749(6) 0.060(4) Uiso 0.50 1 d P A 1
H16 H 0.7709 0.0630 0.3329 0.072 Uiso 0.50 1 calc PR A 1
C17 C 0.861(3) -0.058(3) 0.4637(15) 0.231(17) Uiso 0.50 1 d P A 1
H17A H 0.9397 -0.0588 0.4646 0.346 Uiso 0.50 1 calc PR A 1
H17B H 0.8387 -0.1219 0.4813 0.346 Uiso 0.50 1 calc PR A 1
H17C H 0.8190 0.0000 0.4886 0.346 Uiso 0.50 1 calc PR A 1
C18 C 0.8977(10) -0.1174(9) 0.3445(6) 0.073(3) Uiso 0.50 1 d P A 1
H18A H 0.8794 -0.0968 0.3028 0.110 Uiso 0.50 1 calc PR A 1
H18B H 0.8798 -0.1862 0.3539 0.110 Uiso 0.50 1 calc PR A 1
H18C H 0.9766 -0.1172 0.3452 0.110 Uiso 0.50 1 calc PR A 1
O1A O 0.6974(7) 0.0956(7) 0.4167(4) 0.042(3) Uiso 0.50 1 d P A 2
N7A N 0.8338(7) -0.0393(7) 0.4198(5) 0.059(2) Uiso 0.50 1 d P A 2
C16A C 0.7685(9) 0.0395(8) 0.3939(5) 0.037(3) Uiso 0.50 1 d P A 2
H16A H 0.7864 0.0476 0.3498 0.044 Uiso 0.50 1 calc PR A 2
C17A C 0.8246(16) -0.0668(14) 0.4779(8) 0.092(5) Uiso 0.50 1 d P A 2
H17D H 0.7654 -0.0206 0.5024 0.138 Uiso 0.50 1 calc PR A 2
H17E H 0.8941 -0.0639 0.4941 0.138 Uiso 0.50 1 calc PR A 2
H17F H 0.8074 -0.1369 0.4813 0.138 Uiso 0.50 1 calc PR A 2
C18A C 0.9095(15) -0.1111(13) 0.3741(8) 0.113(5) Uiso 0.50 1 d P A 2
H18D H 0.9779 -0.1343 0.3914 0.170 Uiso 0.50 1 calc PR A 2
H18E H 0.9262 -0.0756 0.3343 0.170 Uiso 0.50 1 calc PR A 2
H18F H 0.8736 -0.1703 0.3668 0.170 Uiso 0.50 1 calc PR A 2
O3 O 0.2165(7) 0.2577(7) 0.1627(4) 0.048(3) Uiso 0.50 1 d P B 1
N13 N 0.0666(7) 0.2131(7) 0.2248(4) 0.048(2) Uiso 0.50 1 d P B 1
C43 C 0.1536(9) 0.2030(8) 0.1750(5) 0.046(3) Uiso 0.50 1 d P B 1
H43 H 0.1608 0.1447 0.1488 0.055 Uiso 0.50 1 calc PR B 1
C44 C 0.0067(10) 0.1254(9) 0.2465(6) 0.078(3) Uiso 0.50 1 d P B 1
H44A H 0.0232 0.1041 0.2885 0.117 Uiso 0.50 1 calc PR B 1
H44B H 0.0306 0.0679 0.2172 0.117 Uiso 0.50 1 calc PR B 1
H44C H -0.0727 0.1468 0.2481 0.117 Uiso 0.50 1 calc PR B 1
C45 C 0.0293(10) 0.3078(9) 0.2555(5) 0.069(3) Uiso 0.50 1 d P B 1
H45A H 0.0260 0.3627 0.2243 0.103 Uiso 0.50 1 calc PR B 1
H45B H 0.0802 0.3200 0.2846 0.103 Uiso 0.50 1 calc PR B 1
H45C H -0.0442 0.3066 0.2789 0.103 Uiso 0.50 1 calc PR B 1
O3A O 0.1971(7) 0.2755(7) 0.1566(4) 0.045(3) Uiso 0.50 1 d P B 2
N12A N 0.0567(7) 0.1882(7) 0.2058(4) 0.054(2) Uiso 0.50 1 d P B 2
C43A C 0.1368(11) 0.1935(10) 0.1600(6) 0.061(4) Uiso 0.50 1 d P B 2
H43A H 0.1542 0.1414 0.1288 0.073 Uiso 0.50 1 calc PR B 2
C44A C -0.0075(12) 0.1047(11) 0.2101(7) 0.099(4) Uiso 0.50 1 d P B 2
H44D H -0.0286 0.0929 0.1688 0.148 Uiso 0.50 1 calc PR B 2
H44E H -0.0739 0.1220 0.2407 0.148 Uiso 0.50 1 calc PR B 2
H44F H 0.0366 0.0426 0.2236 0.148 Uiso 0.50 1 calc PR B 2
C45A C 0.0379(14) 0.2523(13) 0.2628(8) 0.108(5) Uiso 0.50 1 d P B 2
H45D H 0.0645 0.2120 0.2977 0.161 Uiso 0.50 1 calc PR B 2
H45E H -0.0411 0.2765 0.2734 0.161 Uiso 0.50 1 calc PR B 2
H45F H 0.0777 0.3111 0.2551 0.161 Uiso 0.50 1 calc PR B 2

loop_
_atom_site_aniso_label
_atom_site_aniso_U_11
_atom_site_aniso_U_22
_atom_site_aniso_U_33
_atom_site_aniso_U_23
_atom_site_aniso_U_13
_atom_site_aniso_U_12
C1 0.038(2) 0.047(2) 0.060(3) 0.0041(19) -0.019(2) -0.0059(19)
C2 0.030(2) 0.077(3) 0.061(3) 0.006(2) -0.006(2) -0.009(2)
C3 0.038(2) 0.054(3) 0.047(2) 0.0033(19) -0.0005(19) -0.0113(19)
C4 0.047(2) 0.040(2) 0.044(2) 0.0093(17) -0.0055(18) -0.0140(19)
C5 0.059(3) 0.042(2) 0.053(2) 0.0093(19) -0.007(2) -0.023(2)
C6 0.048(2) 0.039(2) 0.049(2) -0.0007(18) -0.0123(19) -0.0172(19)
C7 0.035(2) 0.0325(19) 0.0308(17) 0.0004(14) -0.0107(15) -0.0015(16)
C8 0.033(2) 0.033(2) 0.045(2) -0.0007(16) -0.0020(16) -0.0109(16)
C9 0.028(2) 0.035(2) 0.047(2) -0.0058(17) -0.0009(16) -0.0050(16)
C10 0.034(2) 0.034(2) 0.0282(17) -0.0009(14) -0.0078(15) -0.0082(16)
C11 0.043(2) 0.031(2) 0.055(2) -0.0021(17) 0.0023(19) -0.0095(18)
C12 0.032(2) 0.037(2) 0.057(2) -0.0006(18) 0.0023(18) -0.0061(17)
C13 0.052(2) 0.033(2) 0.038(2) -0.0009(16) -0.0056(18) -0.0075(18)
C14 0.090(4) 0.058(3) 0.043(2) -0.009(2) -0.013(2) -0.026(3)
C15 0.056(3) 0.076(4) 0.100(4) -0.020(3) -0.015(3) -0.007(3)
C31 0.077(3) 0.042(2) 0.0275(19) -0.0010(16) -0.0139(19) -0.014(2)
C32 0.090(3) 0.040(2) 0.043(2) 0.0069(18) -0.032(2) -0.012(2)
C33 0.060(3) 0.034(2) 0.044(2) 0.0042(17) -0.020(2) -0.0059(19)
C34 0.039(2) 0.080(3) 0.057(3) -0.016(2) -0.010(2) -0.007(2)
C35 0.040(3) 0.094(4) 0.072(3) -0.022(3) -0.018(2) 0.015(3)
C36 0.041(2) 0.058(3) 0.056(3) -0.013(2) 0.002(2) 0.006(2)
C37 0.040(2) 0.0314(19) 0.0334(18) -0.0017(15) -0.0066(16) -0.0041(16)
C38 0.034(2) 0.044(2) 0.041(2) -0.0031(17) -0.0070(17) -0.0059(17)
C39 0.041(2) 0.046(2) 0.0295(18) 0.0042(16) -0.0106(16) -0.0046(18)
C40 0.039(2) 0.0273(18) 0.0298(17) -0.0057(14) -0.0010(15) -0.0025(16)
C41 0.035(2) 0.046(2) 0.043(2) 0.0057(17) -0.0117(17) -0.0017(18)
C42 0.043(2) 0.048(2) 0.0335(19) 0.0051(17) -0.0106(17) -0.0045(19)
C46 0.063(3) 0.046(3) 0.031(2) -0.0032(17) 0.0034(19) -0.009(2)
C47 0.150(6) 0.032(3) 0.072(3) -0.001(2) 0.034(3) -0.006(3)
C48 0.088(4) 0.070(4) 0.098(4) -0.014(3) -0.017(3) 0.024(3)
C71 0.064(3) 0.086(4) 0.079(4) -0.025(3) -0.002(3) -0.006(3)
C72 0.081(5) 0.151(7) 0.131(6) -0.018(5) 0.020(4) -0.026(5)
C73 0.129(6) 0.098(5) 0.100(5) -0.033(4) -0.005(4) -0.011(4)
N1 0.0371(18) 0.0414(18) 0.0337(16) -0.0021(13) -0.0055(13) -0.0044(14)
N2 0.0341(17) 0.0293(16) 0.0394(16) 0.0009(13) -0.0086(13) -0.0012(13)
N3 0.0415(18) 0.0307(16) 0.0354(16) -0.0026(13) -0.0097(14) -0.0038(14)
N4 0.0411(18) 0.0256(15) 0.0341(15) 0.0034(12) -0.0074(13) -0.0060(13)
N5 0.0322(17) 0.0300(16) 0.0356(15) -0.0029(12) -0.0069(13) -0.0083(13)
N6 0.051(2) 0.0421(19) 0.0396(17) -0.0035(14) -0.0141(16) -0.0116(16)
N8 0.049(2) 0.0321(17) 0.0345(16) -0.0004(13) -0.0062(14) -0.0043(15)
N9 0.0443(18) 0.0337(17) 0.0296(15) -0.0006(13) -0.0016(13) -0.0062(14)
N10 0.045(2) 0.047(2) 0.0387(17) -0.0067(14) -0.0045(15) -0.0126(16)
N11 0.0357(18) 0.0425(19) 0.0395(17) -0.0073(14) -0.0010(14) -0.0014(15)
N12 0.048(2) 0.0302(16) 0.0289(15) -0.0017(12) -0.0060(13) -0.0070(14)
N14 0.086(3) 0.039(2) 0.0405(19) -0.0062(15) 0.0060(19) 0.001(2)
N71 0.063(3) 0.076(3) 0.069(3) -0.017(2) -0.004(2) 0.003(2)
O2 0.0479(16) 0.0399(15) 0.0379(14) -0.0068(12) -0.0092(12) -0.0078(12)
O4 0.0596(18) 0.0362(16) 0.0424(15) -0.0016(12) -0.0043(13) -0.0066(13)
O71 0.096(3) 0.093(3) 0.136(4) -0.055(3) -0.002(3) 0.003(3)
Cl1 0.0478(6) 0.0601(7) 0.0392(5) -0.0013(4) 0.0025(4) -0.0008(5)
Cl2 0.0593(7) 0.0629(7) 0.0495(6) -0.0158(5) -0.0063(5) -0.0212(6)
Cl3 0.0498(6) 0.0528(6) 0.0548(6) -0.0095(5) -0.0034(5) -0.0065(5)
Cl4 0.0975(11) 0.1261(14) 0.0698(8) 0.0295(9) -0.0300(8) -0.0119(10)
Cl5 0.0689(8) 0.0463(6) 0.0697(7) -0.0151(5) -0.0041(6) -0.0062(6)
Cl6 0.0770(8) 0.0638(7) 0.0616(7) -0.0179(6) 0.0166(6) -0.0335(6)
Co1 0.0375(3) 0.0297(3) 0.0346(3) -0.0029(2) -0.0059(2) -0.0029(2)
Co2 0.0444(3) 0.0380(3) 0.0322(3) -0.0044(2) -0.0020(2) -0.0102(2)
Co3 0.0500(4) 0.0451(3) 0.0446(3) -0.0008(2) -0.0046(3) -0.0099(3)

loop_
_atom_type_symbol
_atom_type_description
_atom_type_scat_dispersion_real
_atom_type_scat_dispersion_imag
_atom_type_scat_source
C C 0.0033 0.0016 'International Tables Vol C Tables 4.2.6.8 and 6.1.1.4'
H H 0.0000 0.0000 'International Tables Vol C Tables 4.2.6.8 and 6.1.1.4'
N N 0.0061 0.0033 'International Tables Vol C Tables 4.2.6.8 and 6.1.1.4'
O O 0.0106 0.0060 'International Tables Vol C Tables 4.2.6.8 and 6.1.1.4'
Cl Cl 0.1484 0.1585 'International Tables Vol C Tables 4.2.6.8 and 6.1.1.4'
Co Co 0.3494 0.9721 'International Tables Vol C Tables 4.2.6.8 and 6.1.1.4'

loop_
_geom_angle_atom_site_label_1
_geom_angle_atom_site_label_2
_geom_angle_atom_site_label_3
_geom_angle
_geom_angle_site_symmetry_1
_geom_angle_site_symmetry_3
N2 C1 C2 106.0(3) . .
C1 C2 C3 106.3(4) . .
N1 C3 C2 111.1(3) . .
N4 C4 C5 106.4(3) . .
C6 C5 C4 105.2(3) . .
N3 C6 C5 112.7(3) . .
N4 C7 N2 111.1(3) . .
N4 C7 C10 112.5(3) . .
N2 C7 C10 111.9(3) . .
N5 C8 C9 123.8(3) . .
C8 C9 C10 119.4(3) . 2_666
C9 C10 C11 116.7(3) 2_666 .
C9 C10 C7 122.8(3) 2_666 .
C11 C10 C7 120.6(3) . .
C12 C11 C10 120.1(4) 2_666 .
N5 C12 C11 123.5(4) . 2_666
O2 C13 N6 123.9(4) . .
C32 C31 N9 107.4(3) . .
C31 C32 C33 106.1(3) . .
N8 C33 C32 111.0(4) . .
N10 C34 C35 111.7(4) . .
C34 C35 C36 107.0(4) . .
N11 C36 C35 105.8(4) . .
N9 C37 N11 111.5(3) . .
N9 C37 C40 111.9(3) . .
N11 C37 C40 112.8(3) . .
N12 C38 C39 123.7(3) . .
C38 C39 C40 119.8(3) . 2_665
C39 C40 C41 117.3(3) 2_665 .
C39 C40 C37 121.1(3) 2_665 .
C41 C40 C37 121.6(3) . .
C42 C41 C40 120.1(3) 2_665 .
N12 C42 C41 123.3(3) . 2_665
O4 C46 N14 124.9(4) . .
O71 C71 N71 126.1(6) . .
C3 N1 N2 104.7(3) . .
C3 N1 Co1 125.4(2) . .
N2 N1 Co1 125.9(2) . .
C1 N2 N1 111.8(3) . .
C1 N2 C7 126.3(3) . .
N1 N2 C7 121.1(3) . .
C6 N3 N4 104.2(3) . .
C6 N3 Co1 124.6(2) . .
N4 N3 Co1 123.0(2) . .
C4 N4 N3 111.5(3) . .
C4 N4 C7 126.7(3) . .
N3 N4 C7 120.6(3) . .
C12 N5 C8 116.5(3) . .
C12 N5 Co1 122.2(2) . .
C8 N5 Co1 121.3(2) . .
C13 N6 C15 120.9(3) . .
C13 N6 C14 122.3(4) . .
C15 N6 C14 116.6(4) . .
C33 N8 N9 104.7(3) . .
C33 N8 Co2 127.2(2) . .
N9 N8 Co2 123.3(2) . .
C31 N9 N8 110.7(3) . .
C31 N9 C37 126.1(3) . .
N8 N9 C37 121.1(3) . .
C34 N10 N11 103.3(3) . .
C34 N10 Co2 127.0(3) . .
N11 N10 Co2 126.5(2) . .
C36 N11 N10 112.1(3) . .
C36 N11 C37 126.0(3) . .
N10 N11 C37 121.2(3) . .
C42 N12 C38 115.8(3) . .
C42 N12 Co2 122.6(2) . .
C38 N12 Co2 121.6(2) . .
C46 N14 C47 121.6(5) . .
C46 N14 C48 119.6(4) . .
C47 N14 C48 118.8(4) . .
C71 N71 C72 122.4(5) . .
C71 N71 C73 119.7(5) . .
C72 N71 C73 117.8(5) . .
C13 O2 Co1 127.6(3) . .
C46 O4 Co2 128.5(3) . .
O1A Co1 O2 89.3(3) . .
O1A Co1 N5 174.3(3) . .
O2 Co1 N5 85.56(10) . .
O1A Co1 N1 87.7(3) . .
O2 Co1 N1 172.00(11) . .
N5 Co1 N1 97.03(11) . .
O1A Co1 O1 7.7(4) . .
O2 Co1 O1 95.2(3) . .
N5 Co1 O1 172.6(3) . .
N1 Co1 O1 81.3(3) . .
O1A Co1 N3 84.4(3) . .
O2 Co1 N3 85.74(10) . .
N5 Co1 N3 92.78(11) . .
N1 Co1 N3 86.58(11) . .
O1 Co1 N3 79.9(3) . .
O1A Co1 Cl1 90.8(2) . .
O2 Co1 Cl1 94.10(7) . .
N5 Co1 Cl1 91.97(8) . .
N1 Co1 Cl1 93.37(8) . .
O1 Co1 Cl1 95.4(3) . .
N3 Co1 Cl1 175.22(8) . .
O3A Co2 O4 95.6(2) . .
O3A Co2 O3 9.2(3) . .
O4 Co2 O3 86.9(2) . .
O3A Co2 N12 175.7(2) . .
O4 Co2 N12 86.35(11) . .
O3 Co2 N12 170.4(2) . .
O3A Co2 N10 81.6(2) . .
O4 Co2 N10 173.06(10) . .
O3 Co2 N10 90.0(2) . .
N12 Co2 N10 95.93(12) . .
O3A Co2 N8 85.3(2) . .
O4 Co2 N8 86.88(11) . .
O3 Co2 N8 81.9(2) . .
N12 Co2 N8 90.92(11) . .
N10 Co2 N8 86.52(11) . .
O3A Co2 Cl2 90.9(2) . .
O4 Co2 Cl2 93.33(8) . .
O3 Co2 Cl2 94.4(2) . .
N12 Co2 Cl2 92.80(8) . .
N10 Co2 Cl2 93.11(9) . .
N8 Co2 Cl2 176.28(9) . .
Cl4 Co3 Cl5 116.27(6) . .
Cl4 Co3 Cl6 109.35(6) . .
Cl5 Co3 Cl6 107.41(5) . .
Cl4 Co3 Cl3 110.04(6) . .
Cl5 Co3 Cl3 108.04(5) . .
Cl6 Co3 Cl3 105.13(5) . .
C16 O1 Co1 119.3(8) . .
C16 N7 C18 122.1(11) . .
C16 N7 C17 118.0(16) . .
C18 N7 C17 118.6(15) . .
N7 C16 O1 112.4(11) . .
C16A O1A Co1 144.0(9) . .
C16A N7A C17A 126.7(12) . .
C16A N7A C18A 116.1(12) . .
C17A N7A C18A 116.3(13) . .
O1A C16A N7A 130.2(12) . .
C43 O3 Co2 139.0(9) . .
C43 N13 C45 121.0(9) . .
C43 N13 C44 121.9(10) . .
C45 N13 C44 117.0(9) . .
O3 C43 N13 126.8(11) . .
C43A O3A Co2 126.3(7) . .
C43A N12A C44A 121.4(11) . .
C43A N12A C45A 123.7(11) . .
C44A N12A C45A 113.8(10) . .
N12A C43A O3A 120.4(11) . .

loop_
_geom_bond_atom_site_label_1
_geom_bond_atom_site_label_2
_geom_bond_distance
_geom_bond_site_symmetry_2
C1 N2 1.357(5) .
C1 C2 1.364(6) .
C2 C3 1.386(5) .
C3 N1 1.329(5) .
C4 N4 1.345(4) .
C4 C5 1.378(5) .
C5 C6 1.357(5) .
C6 N3 1.322(5) .
C7 N4 1.443(4) .
C7 N2 1.460(4) .
C7 C10 1.505(5) .
C8 N5 1.333(4) .
C8 C9 1.376(5) .
C9 C10 1.381(5) 2_666
C10 C9 1.381(5) 2_666
C10 C11 1.389(5) .
C11 C12 1.363(5) 2_666
C12 N5 1.333(5) .
C12 C11 1.363(5) 2_666
C13 O2 1.249(4) .
C13 N6 1.292(5) .
C14 N6 1.461(5) .
C15 N6 1.452(6) .
C31 C32 1.336(6) .
C31 N9 1.357(4) .
C32 C33 1.398(5) .
C33 N8 1.320(5) .
C34 N10 1.344(5) .
C34 C35 1.354(6) .
C35 C36 1.366(6) .
C36 N11 1.345(5) .
C37 N9 1.453(4) .
C37 N11 1.456(5) .
C37 C40 1.523(5) .
C38 N12 1.348(4) .
C38 C39 1.359(5) .
C39 C40 1.374(5) 2_665
C40 C39 1.374(5) 2_665
C40 C41 1.378(5) .
C41 C42 1.360(5) 2_665
C42 N12 1.347(5) .
C42 C41 1.360(5) 2_665
C46 O4 1.248(5) .
C46 N14 1.309(5) .
C47 N14 1.454(6) .
C48 N14 1.471(7) .
C71 O71 1.201(6) .
C71 N71 1.316(6) .
C72 N71 1.434(7) .
C73 N71 1.441(7) .
N1 N2 1.360(4) .
N1 Co1 2.143(3) .
N3 N4 1.357(4) .
N3 Co1 2.175(3) .
N5 Co1 2.140(3) .
N8 N9 1.369(4) .
N8 Co2 2.171(3) .
N10 N11 1.369(4) .
N10 Co2 2.146(3) .
N12 Co2 2.142(3) .
O2 Co1 2.083(2) .
O4 Co2 2.106(3) .
Cl1 Co1 2.3927(11) .
Cl2 Co2 2.3940(10) .
Cl3 Co3 2.2881(12) .
Cl4 Co3 2.2417(14) .
Cl5 Co3 2.2654(12) .
Cl6 Co3 2.2756(12) .
Co1 O1A 2.061(9) .
Co1 O1 2.156(10) .
Co2 O3A 2.101(8) .
Co2 O3 2.135(9) .
O1 C16 1.414(16) .
N7 C16 1.323(15) .
N7 C18 1.413(15) .
N7 C17 1.61(3) .
O1A C16A 1.102(13) .
N7A C16A 1.353(14) .
N7A C17A 1.26(2) .
N7A C18A 1.472(19) .
O3 C43 1.119(13) .
N13 C43 1.373(13) .
N13 C45 1.382(14) .
N13 C44 1.470(14) .
O3A C43A 1.373(15) .
N12A C43A 1.279(15) .
N12A C44A 1.418(15) .
N12A C45A 1.442(17) .

loop_
_platon_squeeze_void_nr
_platon_squeeze_void_average_x
_platon_squeeze_void_average_y
_platon_squeeze_void_average_z
_platon_squeeze_void_volume
_platon_squeeze_void_count_electrons
_platon_squeeze_void_content
1 0.000 0.005 0.005 744 168 ' '
2 0.018 0.104 0.398 18 0 ' '
3 -0.019 0.895 0.602 18 0 ' '
